data_7714883
loop_
_publ_author_name
'Monini, Valeria'
'Bonechi, Marco'
'Bazzicalupi, Carla'
'Bianchi, Antonio'
'Gentilesca, Pietro'
'Giurlani, Walter'
'Innocenti, Massimo'
'Meoli, Arianna'
'Romano, Giammarco Maria'
'Savastano, Matteo'

_publ_section_title
;
 Oxygen reduction reaction (ORR) in alkaline solution catalysed by an
 atomically precise catalyst based on a Pd(II) complex supported on
 multi-walled carbon nanotubes (MWCNTs). Electrochemical and structural
 considerations.
;
_journal_issue 6
_journal_name_full 'Dalton transactions (Cambridge, England : 2003)'
_journal_page_first 2487
_journal_page_last 2500
_journal_paper_doi 10.1039/d3dt03947a
_journal_volume 53
_journal_year 2024
_chemical_formula_sum 'C56 H96 Cl4 N12 O16 Pd2 S4'
_chemical_formula_weight 1676.28
_space_group_crystal_system triclinic
_space_group_IT_number 2
_space_group_name_Hall '-P 1'
_space_group_name_H-M_alt 'P -1'
_atom_sites_solution_hydrogens mixed
_atom_sites_solution_primary direct
_atom_sites_solution_secondary difmap
_audit_creation_method SHELXL-2019/3
_audit_update_record
;
2023-11-21 deposited with the CCDC.	2023-12-22 downloaded from the CCDC.
;
_cell_angle_alpha 97.607(2)
_cell_angle_beta 99.894(2)
_cell_angle_gamma 100.807(2)
_cell_formula_units_Z 2
_cell_length_a 9.8464(3)
_cell_length_b 18.5362(7)
_cell_length_c 21.2826(8)
_cell_measurement_reflns_used 9980
_cell_measurement_temperature 100(2)
_cell_measurement_theta_max 64.28
_cell_measurement_theta_min 3.53
_cell_volume 3704.0(2)
_computing_cell_refinement 'Bruker SAINT'
_computing_data_collection 'Bruker APEX2'
_computing_data_reduction 'Bruker SAINT'
_computing_molecular_graphics 'Mercury 3.10.1'
_computing_publication_material 'PARST(Nardelli, 1995)'
_computing_structure_refinement 'SHELXL-2019/2 (Sheldrick, 2019)'
_computing_structure_solution 'SHELXT 2014/5 (Sheldrick, 2014)'
_diffrn_ambient_temperature 100(2)
_diffrn_measured_fraction_theta_full 0.968
_diffrn_measured_fraction_theta_max 0.968
_diffrn_measurement_device_type 'Bruker APEX-II CCD'
_diffrn_measurement_method '\f and \w scans'
_diffrn_radiation_type CuK\a
_diffrn_radiation_wavelength 1.54178
_diffrn_reflns_av_R_equivalents 0.0946
_diffrn_reflns_av_unetI/netI 0.0851
_diffrn_reflns_Laue_measured_fraction_full 0.968
_diffrn_reflns_Laue_measured_fraction_max 0.968
_diffrn_reflns_limit_h_max 10
_diffrn_reflns_limit_h_min -10
_diffrn_reflns_limit_k_max 20
_diffrn_reflns_limit_k_min -20
_diffrn_reflns_limit_l_max 23
_diffrn_reflns_limit_l_min -20
_diffrn_reflns_number 46600
_diffrn_reflns_point_group_measured_fraction_full 0.968
_diffrn_reflns_point_group_measured_fraction_max 0.968
_diffrn_reflns_theta_full 58.930
_diffrn_reflns_theta_max 58.930
_diffrn_reflns_theta_min 2.462
_exptl_absorpt_coefficient_mu 6.872
_exptl_absorpt_correction_T_max 0.7526
_exptl_absorpt_correction_T_min 0.5695
_exptl_absorpt_correction_type multi-scan
_exptl_absorpt_process_details 'Bruker SADABS'
_exptl_crystal_colour yellow
_exptl_crystal_density_diffrn 1.503
_exptl_crystal_description prismatic
_exptl_crystal_F_000 1736
_exptl_crystal_size_max 0.100
_exptl_crystal_size_mid 0.100
_exptl_crystal_size_min 0.080
_refine_diff_density_max 3.825
_refine_diff_density_min -1.042
_refine_diff_density_rms 0.155
_refine_ls_extinction_method none
_refine_ls_goodness_of_fit_ref 1.021
_refine_ls_hydrogen_treatment mixed
_refine_ls_matrix_type full
_refine_ls_number_parameters 867
_refine_ls_number_reflns 10301
_refine_ls_number_restraints 0
_refine_ls_restrained_S_all 1.021
_refine_ls_R_factor_all 0.1327
_refine_ls_R_factor_gt 0.0874
_refine_ls_shift/su_max 0.000
_refine_ls_shift/su_mean 0.000
_refine_ls_structure_factor_coef Fsqd
_refine_ls_weighting_details 'w=1/[\s^2^(Fo^2^)+(0.1375P)^2^+28.9133P] where P=(Fo^2^+2Fc^2^)/3'
_refine_ls_weighting_scheme calc
_refine_ls_wR_factor_gt 0.2264
_refine_ls_wR_factor_ref 0.2643
_reflns_Friedel_coverage 0.000
_reflns_number_gt 6687
_reflns_number_total 10301
_reflns_threshold_expression 'I > 2\s(I)'
_cod_data_source_file d3dt03947a2.cif
_cod_data_source_block shelx_CCDC1
_cod_depositor_comments 'Adding full bibliography for 7714882--7714886.cif.'
_cod_database_code 7714883
_shelx_shelxl_version_number 2019/3
_shelx_space_group_comment
;
The symmetry employed for this shelxl refinement is uniquely defined
by the following loop, which should always be used as a source of
symmetry information in preference to the above space-group names.
They are only intended as comments.
;
_shelx_estimated_absorpt_t_min 0.547
_shelx_estimated_absorpt_t_max 0.609

loop_
_space_group_symop_operation_xyz
'x, y, z'
'-x, -y, -z'

loop_
_atom_site_label
_atom_site_type_symbol
_atom_site_fract_x
_atom_site_fract_y
_atom_site_fract_z
_atom_site_U_iso_or_equiv
_atom_site_adp_type
_atom_site_occupancy
_atom_site_site_symmetry_order
_atom_site_calc_flag
_atom_site_refinement_flags_posn
_atom_site_refinement_flags_adp
_atom_site_refinement_flags_occupancy
_atom_site_disorder_assembly
_atom_site_disorder_group
Pd1 Pd 0.18385(9) 0.55476(5) 0.31931(4) 0.0424(3) Uani 1 1 d . . . . .
OW2 O -0.2946(9) 0.5329(6) 0.4044(5) 0.073(3) Uani 1 1 d . . . . .
S3 S 0.8754(3) 0.06730(16) 0.15642(16) 0.0475(8) Uani 1 1 d . . . . .
Pd2 Pd 0.75361(9) 0.06267(5) 0.32559(4) 0.0448(3) Uani 1 1 d . . . . .
OW6 O -0.3442(10) 0.8452(6) 0.5080(5) 0.089(3) Uani 1 1 d . . . . .
S1 S 0.1024(3) 0.82818(16) 0.19635(16) 0.0500(8) Uani 1 1 d . . . . .
OW4 O -0.3454(11) 0.7156(6) 0.5828(5) 0.089(3) Uani 1 1 d . . . . .
Cl2 Cl -0.2167(3) 0.78096(16) 0.72790(17) 0.0556(8) Uani 1 1 d . . . . .
OW8 O -0.6241(14) 0.8317(7) 0.4279(7) 0.116(4) Uani 1 1 d . . . . .
OW5 O -0.1856(13) 0.7672(7) 0.4301(6) 0.109(4) Uani 1 1 d . . . . .
S4 S 0.5967(3) 0.28393(16) 0.19723(17) 0.0513(8) Uani 1 1 d . . . . .
S2 S 0.3423(4) 0.5246(2) 0.14198(19) 0.0630(10) Uani 1 1 d . . . . .
Cl4 Cl -0.5470(4) 0.72304(19) 0.2592(2) 0.0747(10) Uani 1 1 d . . . . .
Cl3 Cl -0.2671(5) 1.0209(3) 0.5316(2) 0.1008(14) Uani 1 1 d . . . . .
Cl1 Cl -0.0500(6) 0.4298(3) 0.4451(3) 0.1081(15) Uani 1 1 d . . . . .
O6 O 0.7688(8) 0.0012(4) 0.1449(4) 0.049(2) Uani 1 1 d . . . . .
OW1 O -0.3433(7) 0.3678(4) 0.3968(3) 0.0380(18) Uani 1 1 d . . . . .
O5 O 0.8389(8) 0.1363(4) 0.1442(4) 0.053(2) Uani 1 1 d . . . . .
O7 O 0.7436(8) 0.2809(5) 0.2092(4) 0.058(2) Uani 1 1 d . . . . .
O1 O 0.2037(9) 0.8971(4) 0.2070(4) 0.060(2) Uani 1 1 d . . . . .
O8 O 0.5529(9) 0.3515(4) 0.2175(4) 0.059(2) Uani 1 1 d . . . . .
N11 N 0.9490(11) 0.0820(5) 0.2327(5) 0.045(3) Uani 1 1 d . . . . .
O4 O 0.2782(9) 0.4459(5) 0.1261(5) 0.069(3) Uani 1 1 d . . . . .
O2 O -0.0403(9) 0.8302(5) 0.2017(4) 0.063(2) Uani 1 1 d . . . . .
N2 N 0.0149(10) 0.4865(5) 0.2562(5) 0.046(2) Uani 1 1 d . . . . .
OW3 O -0.1811(9) 0.6510(5) 0.5082(4) 0.063(2) Uani 1 1 d . . . . .
N7 N 0.9334(10) 0.0278(5) 0.3594(5) 0.050(3) Uani 1 1 d . . . . .
N12 N 0.5194(11) 0.2193(5) 0.2334(5) 0.048(3) Uani 1 1 d . . . . .
N8 N 0.8466(11) 0.1655(6) 0.3781(5) 0.051(3) Uani 1 1 d . . . . .
N3 N 0.2740(10) 0.4634(5) 0.3249(5) 0.045(2) Uani 1 1 d . . . . .
N10 N 0.6488(10) -0.0474(5) 0.3075(5) 0.051(3) Uani 1 1 d . . . . .
N1 N 0.0532(10) 0.6259(5) 0.3362(5) 0.050(3) Uani 1 1 d . . . . .
O3 O 0.2677(10) 0.5757(6) 0.1139(6) 0.085(3) Uani 1 1 d . . . . .
N6 N 0.3770(11) 0.5498(5) 0.2192(6) 0.061(3) Uani 1 1 d . . . . .
N9 N 0.5635(10) 0.0916(6) 0.3239(5) 0.054(3) Uani 1 1 d . . . . .
N4 N 0.3122(10) 0.6046(5) 0.4060(5) 0.053(3) Uani 1 1 d . . . . .
N5 N 0.1679(11) 0.7810(5) 0.2473(5) 0.052(3) Uani 1 1 d . . . . .
C44 C 1.2259(12) 0.0239(6) 0.0537(6) 0.044(3) Uani 1 1 d . . . . .
C13 C 0.0953(11) 0.7800(5) 0.1177(5) 0.037(3) Uani 1 1 d . . . . .
C50 C 0.5343(12) 0.2579(6) 0.1132(6) 0.043(3) Uani 1 1 d . . . . .
C20 C 0.3615(12) 0.4400(6) 0.2774(6) 0.044(3) Uani 1 1 d . . . . .
H20A H 0.419424 0.406806 0.296067 0.052 Uiso 1 1 calc R U . . .
H20B H 0.297377 0.410951 0.237354 0.052 Uiso 1 1 calc R U . . .
C27 C 0.6599(13) 0.4848(7) 0.0561(6) 0.050(3) Uani 1 1 d . . . . .
H27 H 0.677723 0.443840 0.029396 0.060 Uiso 1 1 calc R U . . .
C3 C -0.0226(12) 0.4965(6) 0.1878(6) 0.046(3) Uani 1 1 d . . . . .
H3A H 0.053000 0.487178 0.165377 0.068 Uiso 1 1 calc R U . . .
H3B H -0.110924 0.461411 0.166501 0.068 Uiso 1 1 calc R U . . .
H3C H -0.034522 0.547654 0.186380 0.068 Uiso 1 1 calc R U . . .
C39 C 1.0614(11) 0.0377(6) 0.3282(6) 0.044(3) Uani 1 1 d . . . . .
H39A H 1.117570 0.089222 0.342839 0.053 Uiso 1 1 calc R U . . .
H39B H 1.121324 0.003223 0.342590 0.053 Uiso 1 1 calc R U . . .
C14 C -0.0113(13) 0.7843(6) 0.0679(6) 0.046(3) Uani 1 1 d . . . . .
H14 H -0.083107 0.809992 0.076016 0.055 Uiso 1 1 calc R U . . .
C25 C 0.7571(12) 0.5509(7) 0.0709(6) 0.048(3) Uani 1 1 d . . . . .
C5 C 0.1428(12) 0.4060(6) 0.3186(6) 0.048(3) Uani 1 1 d . . . . .
H5A H 0.100472 0.415339 0.357094 0.057 Uiso 1 1 calc R U . . .
H5B H 0.165502 0.356044 0.316383 0.057 Uiso 1 1 calc R U . . .
C46 C 1.2190(11) 0.0958(6) 0.0763(6) 0.045(3) Uani 1 1 d . . . . .
H46 H 1.288419 0.136304 0.070885 0.055 Uiso 1 1 calc R U . . .
C21 C 0.4572(12) 0.5040(6) 0.2600(6) 0.049(3) Uani 1 1 d . . . . .
H21A H 0.523794 0.484484 0.235831 0.059 Uiso 1 1 calc R U . . .
H21B H 0.513349 0.536684 0.300233 0.059 Uiso 1 1 calc R U . . .
C43 C 1.1201(13) -0.0342(6) 0.0582(6) 0.048(3) Uani 1 1 d . . . . .
H43 H 1.121843 -0.083548 0.039777 0.057 Uiso 1 1 calc R U . . .
C10 C 0.0722(13) 0.6302(7) 0.4083(6) 0.051(3) Uani 1 1 d . . . . .
H10A H 0.031315 0.581115 0.418387 0.061 Uiso 1 1 calc R U . . .
H10B H 0.022011 0.667184 0.426059 0.061 Uiso 1 1 calc R U . . .
C53 C 0.4410(12) 0.2209(6) -0.0204(6) 0.048(3) Uani 1 1 d . . . . .
C55 C 0.5440(13) 0.1912(6) 0.0107(6) 0.050(3) Uani 1 1 d . . . . .
H55 H 0.583633 0.156691 -0.013502 0.059 Uiso 1 1 calc R U . . .
C48 C 0.4709(12) 0.0939(7) 0.2608(7) 0.055(3) Uani 1 1 d . . . . .
H48A H 0.439771 0.042506 0.236178 0.066 Uiso 1 1 calc R U . . .
H48B H 0.385517 0.110532 0.270243 0.066 Uiso 1 1 calc R U . . .
C47 C 1.1119(13) 0.1091(6) 0.1069(6) 0.046(3) Uani 1 1 d . . . . .
H47 H 1.110474 0.158607 0.124825 0.055 Uiso 1 1 calc R U . . .
C11 C 0.0868(15) 0.7033(7) 0.3215(7) 0.059(4) Uani 1 1 d . . . . .
H11A H 0.179774 0.729638 0.348252 0.071 Uiso 1 1 calc R U . . .
H11B H 0.015234 0.730327 0.334033 0.071 Uiso 1 1 calc R U . . .
C51 C 0.4244(13) 0.2885(6) 0.0824(7) 0.052(3) Uani 1 1 d . . . . .
H51 H 0.380900 0.320339 0.107241 0.062 Uiso 1 1 calc R U . . .
C19 C 0.1997(14) 0.7439(7) 0.1070(6) 0.053(3) Uani 1 1 d . . . . .
H19 H 0.272622 0.741431 0.141703 0.064 Uiso 1 1 calc R U . . .
C9 C 0.2294(13) 0.6529(7) 0.4396(6) 0.056(3) Uani 1 1 d . . . . .
H9A H 0.265677 0.705763 0.437064 0.067 Uiso 1 1 calc R U . . .
H9B H 0.242159 0.647940 0.485919 0.067 Uiso 1 1 calc R U . . .
C31 C 0.8846(14) 0.2311(6) 0.3452(6) 0.054(3) Uani 1 1 d . . . . .
H31A H 0.799841 0.238024 0.317070 0.081 Uiso 1 1 calc R U . . .
H31B H 0.924038 0.276042 0.377941 0.081 Uiso 1 1 calc R U . . .
H31C H 0.954725 0.222202 0.319233 0.081 Uiso 1 1 calc R U . . .
C29 C 0.9695(13) 0.0744(6) 0.4271(6) 0.051(3) Uani 1 1 d . . . . .
H29A H 0.896740 0.057434 0.451834 0.061 Uiso 1 1 calc R U . . .
H29B H 1.061751 0.068553 0.450423 0.061 Uiso 1 1 calc R U . . .
C40 C 1.0209(12) 0.0227(6) 0.2554(6) 0.043(3) Uani 1 1 d . . . . .
H40A H 0.956643 -0.026817 0.240521 0.052 Uiso 1 1 calc R U . . .
H40B H 1.106428 0.022589 0.236782 0.052 Uiso 1 1 calc R U . . .
C41 C 1.0058(11) 0.0503(6) 0.1118(6) 0.041(3) Uani 1 1 d . . . . .
C12 C 0.0903(14) 0.7055(7) 0.2506(6) 0.053(3) Uani 1 1 d . . . . .
H12A H 0.138797 0.667336 0.233506 0.063 Uiso 1 1 calc R U . . .
H12B H -0.006889 0.695664 0.224649 0.063 Uiso 1 1 calc R U . . .
C23 C 0.6053(13) 0.6025(7) 0.1336(6) 0.048(3) Uani 1 1 d . . . . .
H23 H 0.587432 0.642702 0.161308 0.058 Uiso 1 1 calc R U . . .
C18 C 0.1973(13) 0.7108(7) 0.0443(7) 0.057(4) Uani 1 1 d . . . . .
H18 H 0.268689 0.684642 0.036611 0.068 Uiso 1 1 calc R U . . .
C35 C 0.5005(13) -0.0462(7) 0.3189(7) 0.057(3) Uani 1 1 d . . . . .
H35A H 0.471541 -0.085271 0.344377 0.068 Uiso 1 1 calc R U . . .
H35B H 0.433245 -0.057194 0.276779 0.068 Uiso 1 1 calc R U . . .
C15 C -0.0114(14) 0.7507(7) 0.0059(7) 0.057(4) Uani 1 1 d . . . . .
H15 H -0.086362 0.752264 -0.028195 0.068 Uiso 1 1 calc R U . . .
C56 C 0.5924(12) 0.2101(6) 0.0769(6) 0.045(3) Uani 1 1 d . . . . .
H56 H 0.666512 0.189731 0.097383 0.054 Uiso 1 1 calc R U . . .
C49 C 0.5346(12) 0.1427(6) 0.2186(6) 0.050(3) Uani 1 1 d . . . . .
H49A H 0.636203 0.142154 0.223764 0.060 Uiso 1 1 calc R U . . .
H49B H 0.489178 0.122351 0.172906 0.060 Uiso 1 1 calc R U . . .
C7 C 0.3155(12) 0.5360(7) 0.4362(6) 0.048(3) Uani 1 1 d . . . . .
H7A H 0.220496 0.515331 0.443716 0.057 Uiso 1 1 calc R U . . .
H7B H 0.382127 0.549068 0.478548 0.057 Uiso 1 1 calc R U . . .
C4 C 0.0383(12) 0.4083(6) 0.2581(7) 0.050(3) Uani 1 1 d . . . . .
H4A H 0.074340 0.390970 0.219407 0.060 Uiso 1 1 calc R U . . .
H4B H -0.052746 0.374180 0.257014 0.060 Uiso 1 1 calc R U . . .
C52 C 0.3811(12) 0.2717(6) 0.0159(7) 0.048(3) Uani 1 1 d . . . . .
H52 H 0.311270 0.294181 -0.005400 0.057 Uiso 1 1 calc R U . . .
C2 C -0.0988(13) 0.5005(6) 0.2913(7) 0.053(3) Uani 1 1 d . . . . .
H2A H -0.085010 0.482139 0.333055 0.064 Uiso 1 1 calc R U . . .
H2B H -0.191979 0.473579 0.265185 0.064 Uiso 1 1 calc R U . . .
C6 C 0.3611(13) 0.4786(7) 0.3922(6) 0.050(3) Uani 1 1 d . . . . .
H6A H 0.461521 0.496386 0.390657 0.060 Uiso 1 1 calc R U . . .
H6B H 0.352555 0.431656 0.410092 0.060 Uiso 1 1 calc R U . . .
C22 C 0.5072(13) 0.5367(6) 0.1170(6) 0.047(3) Uani 1 1 d . . . . .
C16 C 0.0928(13) 0.7150(7) -0.0081(7) 0.054(3) Uani 1 1 d . . . . .
C24 C 0.7280(13) 0.6118(7) 0.1112(6) 0.055(3) Uani 1 1 d . . . . .
H24 H 0.793553 0.658329 0.122239 0.066 Uiso 1 1 calc R U . . .
C42 C 1.0117(13) -0.0224(6) 0.0888(6) 0.049(3) Uani 1 1 d . . . . .
H42 H 0.942505 -0.063178 0.094044 0.058 Uiso 1 1 calc R U . . .
C1 C -0.0941(12) 0.5851(6) 0.3036(7) 0.052(3) Uani 1 1 d . . . . .
H1A H -0.121756 0.602138 0.262012 0.062 Uiso 1 1 calc R U . . .
H1B H -0.161268 0.595722 0.331437 0.062 Uiso 1 1 calc R U . . .
C30 C 0.9758(14) 0.1549(7) 0.4211(6) 0.057(3) Uani 1 1 d . . . . .
H30A H 0.986479 0.184453 0.464674 0.068 Uiso 1 1 calc R U . . .
H30B H 1.059787 0.173879 0.403513 0.068 Uiso 1 1 calc R U . . .
C8 C 0.4549(13) 0.6486(7) 0.4113(6) 0.055(3) Uani 1 1 d . . . . .
H8A H 0.449596 0.692903 0.391232 0.083 Uiso 1 1 calc R U . . .
H8B H 0.500800 0.663936 0.457024 0.083 Uiso 1 1 calc R U . . .
H8C H 0.509810 0.618387 0.389072 0.083 Uiso 1 1 calc R U . . .
C17 C 0.0868(14) 0.6783(8) -0.0769(6) 0.059(4) Uani 1 1 d . . . . .
H17A H -0.002227 0.641488 -0.092445 0.089 Uiso 1 1 calc R U . . .
H17B H 0.166149 0.653481 -0.077791 0.089 Uiso 1 1 calc R U . . .
H17C H 0.092660 0.716306 -0.104824 0.089 Uiso 1 1 calc R U . . .
C28 C 0.5357(13) 0.4765(7) 0.0794(7) 0.054(3) Uani 1 1 d . . . . .
H28 H 0.470463 0.429840 0.069616 0.065 Uiso 1 1 calc R U . . .
C38 C 0.8868(13) -0.0534(7) 0.3629(7) 0.054(3) Uani 1 1 d . . . . .
H38A H 0.940682 -0.064558 0.402892 0.065 Uiso 1 1 calc R U . . .
H38B H 0.907402 -0.084156 0.325457 0.065 Uiso 1 1 calc R U . . .
C37 C 0.7286(13) -0.0737(7) 0.3628(7) 0.057(3) Uani 1 1 d . . . . .
H37A H 0.697499 -0.128370 0.358711 0.069 Uiso 1 1 calc R U . . .
H37B H 0.709902 -0.050053 0.403990 0.069 Uiso 1 1 calc R U . . .
C36 C 0.6391(13) -0.0931(7) 0.2435(6) 0.056(3) Uani 1 1 d . . . . .
H36A H 0.585361 -0.072584 0.209630 0.084 Uiso 1 1 calc R U . . .
H36B H 0.734236 -0.092367 0.235296 0.084 Uiso 1 1 calc R U . . .
H36C H 0.591224 -0.144534 0.243243 0.084 Uiso 1 1 calc R U . . .
C34 C 0.4955(15) 0.0297(7) 0.3551(7) 0.061(4) Uani 1 1 d . . . . .
H34A H 0.396021 0.032580 0.354996 0.073 Uiso 1 1 calc R U . . .
H34B H 0.545313 0.035850 0.400631 0.073 Uiso 1 1 calc R U . . .
C54 C 0.3912(14) 0.2012(7) -0.0927(6) 0.059(4) Uani 1 1 d . . . . .
H54A H 0.472972 0.206702 -0.113556 0.088 Uiso 1 1 calc R U . . .
H54B H 0.330629 0.234437 -0.107419 0.088 Uiso 1 1 calc R U . . .
H54C H 0.337686 0.149447 -0.104048 0.088 Uiso 1 1 calc R U . . .
C45 C 1.3441(13) 0.0084(7) 0.0204(7) 0.055(3) Uani 1 1 d . . . . .
H45A H 1.357257 0.042050 -0.010911 0.082 Uiso 1 1 calc R U . . .
H45B H 1.319893 -0.043385 -0.002164 0.082 Uiso 1 1 calc R U . . .
H45C H 1.431641 0.016329 0.052763 0.082 Uiso 1 1 calc R U . . .
C33 C 0.5935(14) 0.1648(7) 0.3704(7) 0.058(3) Uani 1 1 d . . . . .
H33A H 0.517340 0.164771 0.395337 0.070 Uiso 1 1 calc R U . . .
H33B H 0.594354 0.206399 0.345551 0.070 Uiso 1 1 calc R U . . .
C26 C 0.8933(14) 0.5609(9) 0.0447(7) 0.070(4) Uani 1 1 d . . . . .
H26A H 0.926891 0.514241 0.042260 0.105 Uiso 1 1 calc R U . . .
H26B H 0.965297 0.600718 0.073647 0.105 Uiso 1 1 calc R U . . .
H26C H 0.875071 0.574079 0.001423 0.105 Uiso 1 1 calc R U . . .
C32 C 0.7345(13) 0.1769(8) 0.4169(7) 0.063(4) Uani 1 1 d . . . . .
H32A H 0.759117 0.228104 0.442074 0.076 Uiso 1 1 calc R U . . .
H32B H 0.728696 0.141232 0.447524 0.076 Uiso 1 1 calc R U . . .
OW7 O -0.2229(17) 0.7409(8) 0.2888(7) 0.063(6) Uani 0.68(3) 1 d . . P . .
OW7' O -0.326(2) 0.7103(9) 0.2967(10) 0.023(8) Uani 0.32(3) 1 d . . P . .
H2 H 0.997(13) 0.117(7) 0.236(7) 0.050 Uiso 1 1 d . U . . .
H1 H 0.444(13) 0.226(7) 0.230(6) 0.050 Uiso 1 1 d . U . . .

loop_
_atom_site_aniso_label
_atom_site_aniso_U_11
_atom_site_aniso_U_22
_atom_site_aniso_U_33
_atom_site_aniso_U_23
_atom_site_aniso_U_13
_atom_site_aniso_U_12
Pd1 0.0408(5) 0.0414(5) 0.0464(6) 0.0054(4) 0.0154(4) 0.0073(4)
OW2 0.039(5) 0.106(8) 0.077(7) 0.017(6) 0.026(5) 0.011(5)
S3 0.0427(16) 0.0491(17) 0.056(2) 0.0117(15) 0.0206(14) 0.0127(14)
Pd2 0.0407(5) 0.0427(5) 0.0532(6) 0.0082(4) 0.0167(4) 0.0076(4)
OW6 0.069(7) 0.118(9) 0.085(8) 0.055(7) 0.020(6) -0.001(6)
S1 0.0517(18) 0.0436(17) 0.055(2) 0.0078(15) 0.0107(15) 0.0104(14)
OW4 0.081(7) 0.108(8) 0.078(8) -0.004(6) 0.013(6) 0.036(6)
Cl2 0.0492(17) 0.0464(16) 0.073(2) 0.0021(15) 0.0241(16) 0.0083(14)
OW8 0.124(10) 0.098(9) 0.139(12) 0.042(8) 0.046(9) 0.023(8)
OW5 0.105(9) 0.107(9) 0.109(10) 0.035(8) -0.002(8) 0.019(7)
S4 0.0482(18) 0.0431(17) 0.064(2) 0.0050(15) 0.0212(15) 0.0061(14)
S2 0.058(2) 0.076(2) 0.074(3) 0.036(2) 0.0290(18) 0.0309(19)
Cl4 0.078(2) 0.059(2) 0.091(3) 0.0165(19) 0.026(2) 0.0128(18)
Cl3 0.097(3) 0.143(4) 0.088(3) 0.040(3) 0.047(3) 0.047(3)
Cl1 0.130(4) 0.097(3) 0.104(4) 0.021(3) 0.044(3) 0.022(3)
O6 0.040(4) 0.060(5) 0.050(5) 0.007(4) 0.018(4) 0.011(4)
OW1 0.041(4) 0.044(4) 0.026(4) -0.006(3) -0.001(3) 0.016(3)
O5 0.055(5) 0.058(5) 0.063(6) 0.025(4) 0.032(4) 0.024(4)
O7 0.041(5) 0.061(5) 0.071(6) 0.007(5) 0.015(4) 0.007(4)
O1 0.070(6) 0.040(5) 0.069(6) 0.009(4) 0.013(5) 0.008(4)
O8 0.067(6) 0.047(5) 0.071(6) 0.016(4) 0.034(5) 0.010(4)
N11 0.054(7) 0.043(6) 0.045(6) 0.011(5) 0.015(5) 0.022(5)
O4 0.047(5) 0.075(6) 0.085(7) 0.034(5) 0.013(5) -0.002(5)
O2 0.052(5) 0.076(6) 0.063(6) -0.002(5) 0.013(4) 0.028(5)
N2 0.044(6) 0.043(5) 0.054(7) 0.013(5) 0.018(5) 0.008(4)
OW3 0.060(5) 0.065(6) 0.065(6) 0.009(5) 0.012(5) 0.021(5)
N7 0.043(6) 0.046(6) 0.060(7) 0.014(5) 0.012(5) 0.005(5)
N12 0.043(6) 0.042(6) 0.063(7) 0.009(5) 0.023(6) 0.006(5)
N8 0.057(6) 0.059(6) 0.045(6) 0.007(5) 0.020(5) 0.026(5)
N3 0.042(5) 0.045(5) 0.050(6) 0.004(5) 0.010(5) 0.013(5)
N10 0.039(5) 0.043(6) 0.071(8) 0.021(5) 0.010(5) 0.002(4)
N1 0.055(6) 0.043(6) 0.057(7) 0.011(5) 0.025(5) 0.005(5)
O3 0.063(6) 0.100(8) 0.118(9) 0.051(7) 0.045(6) 0.034(6)
N6 0.064(7) 0.045(6) 0.090(9) 0.014(6) 0.034(6) 0.034(5)
N9 0.041(6) 0.063(7) 0.072(8) 0.025(6) 0.028(5) 0.019(5)
N4 0.051(6) 0.046(6) 0.062(7) 0.006(5) 0.016(5) 0.009(5)
N5 0.063(7) 0.048(6) 0.040(6) 0.006(5) 0.015(5) -0.002(5)
C44 0.043(7) 0.050(7) 0.042(7) 0.006(6) 0.015(6) 0.015(6)
C13 0.044(7) 0.025(5) 0.039(7) 0.002(5) 0.007(5) 0.004(5)
C50 0.041(6) 0.027(6) 0.056(8) -0.001(5) 0.010(6) 0.001(5)
C20 0.053(7) 0.046(7) 0.041(7) 0.015(6) 0.018(6) 0.019(6)
C27 0.055(8) 0.051(7) 0.054(8) 0.010(6) 0.026(6) 0.022(6)
C3 0.044(7) 0.045(7) 0.050(8) 0.011(6) 0.013(6) 0.010(5)
C39 0.031(6) 0.033(6) 0.068(9) 0.004(6) 0.010(6) 0.011(5)
C14 0.053(7) 0.033(6) 0.050(8) 0.006(6) 0.013(6) 0.004(5)
C25 0.039(7) 0.059(8) 0.052(8) 0.025(6) 0.012(6) 0.012(6)
C5 0.046(7) 0.036(6) 0.064(9) 0.016(6) 0.013(6) 0.009(5)
C46 0.037(6) 0.047(7) 0.053(8) 0.009(6) 0.023(6) -0.002(5)
C21 0.049(7) 0.051(7) 0.046(8) 0.002(6) 0.026(6) -0.003(6)
C43 0.059(8) 0.036(6) 0.051(8) 0.008(6) 0.015(6) 0.010(6)
C10 0.067(8) 0.043(7) 0.057(9) 0.012(6) 0.037(7) 0.023(6)
C53 0.047(7) 0.041(7) 0.046(8) 0.011(6) 0.001(6) -0.008(6)
C55 0.052(7) 0.041(7) 0.055(9) 0.002(6) 0.017(7) 0.008(6)
C48 0.038(7) 0.056(8) 0.080(10) 0.025(7) 0.021(7) 0.011(6)
C47 0.060(8) 0.044(7) 0.042(7) 0.011(6) 0.026(6) 0.012(6)
C11 0.073(9) 0.041(7) 0.070(10) 0.010(7) 0.023(7) 0.020(6)
C51 0.048(7) 0.037(7) 0.069(10) 0.012(6) 0.014(7) 0.001(6)
C19 0.059(8) 0.054(8) 0.048(8) 0.007(6) 0.018(6) 0.012(6)
C9 0.059(8) 0.058(8) 0.051(8) 0.001(6) 0.022(7) 0.008(6)
C31 0.059(8) 0.040(7) 0.067(9) 0.011(6) 0.018(7) 0.017(6)
C29 0.051(7) 0.052(7) 0.043(8) -0.004(6) 0.010(6) 0.005(6)
C40 0.040(6) 0.039(6) 0.049(8) -0.004(5) 0.012(6) 0.008(5)
C41 0.037(6) 0.048(7) 0.040(7) 0.006(6) 0.012(5) 0.012(5)
C12 0.057(8) 0.049(7) 0.056(9) 0.008(6) 0.017(6) 0.013(6)
C23 0.057(8) 0.054(8) 0.046(8) 0.017(6) 0.019(6) 0.030(7)
C18 0.047(7) 0.044(7) 0.078(11) 0.011(7) 0.011(7) 0.006(6)
C35 0.048(7) 0.061(8) 0.068(9) 0.028(7) 0.025(7) 0.005(6)
C15 0.060(8) 0.041(7) 0.064(10) 0.018(7) -0.002(7) 0.004(6)
C56 0.043(7) 0.037(6) 0.058(9) 0.007(6) 0.023(6) 0.004(5)
C49 0.041(7) 0.045(7) 0.062(9) 0.004(6) 0.012(6) 0.005(6)
C7 0.043(7) 0.059(8) 0.040(7) 0.004(6) 0.012(6) 0.009(6)
C4 0.044(7) 0.038(6) 0.072(9) 0.017(6) 0.019(6) 0.010(5)
C52 0.043(7) 0.037(6) 0.064(9) 0.008(6) 0.014(6) 0.007(5)
C2 0.048(7) 0.044(7) 0.071(9) 0.018(6) 0.019(7) 0.009(6)
C6 0.048(7) 0.053(7) 0.050(8) 0.003(6) 0.018(6) 0.010(6)
C22 0.052(7) 0.043(7) 0.057(8) 0.014(6) 0.029(6) 0.013(6)
C16 0.048(8) 0.042(7) 0.071(10) 0.011(6) 0.021(7) 0.002(6)
C24 0.052(8) 0.046(7) 0.064(9) 0.021(7) 0.010(7) -0.005(6)
C42 0.051(7) 0.042(7) 0.055(8) 0.005(6) 0.024(6) 0.007(6)
C1 0.041(7) 0.047(7) 0.072(9) 0.014(6) 0.016(6) 0.014(6)
C30 0.070(9) 0.054(8) 0.049(8) -0.004(6) 0.023(7) 0.018(7)
C8 0.050(7) 0.058(8) 0.053(8) 0.006(6) 0.015(6) -0.001(6)
C17 0.059(8) 0.078(9) 0.038(8) 0.006(7) 0.021(6) 0.001(7)
C28 0.046(7) 0.039(7) 0.081(10) 0.022(7) 0.012(7) 0.008(6)
C38 0.053(8) 0.053(7) 0.062(9) 0.019(7) 0.017(7) 0.014(6)
C37 0.054(8) 0.056(8) 0.068(9) 0.015(7) 0.018(7) 0.019(6)
C36 0.054(8) 0.043(7) 0.066(9) 0.006(7) 0.015(7) -0.001(6)
C34 0.063(9) 0.061(8) 0.073(10) 0.029(7) 0.034(7) 0.019(7)
C54 0.064(9) 0.045(7) 0.064(9) 0.009(6) 0.015(7) 0.003(6)
C45 0.054(8) 0.054(8) 0.065(9) 0.016(7) 0.031(7) 0.015(6)
C33 0.058(8) 0.057(8) 0.062(9) 0.012(7) 0.022(7) 0.010(6)
C26 0.064(9) 0.100(11) 0.069(10) 0.033(9) 0.051(8) 0.026(8)
C32 0.056(8) 0.080(10) 0.060(9) 0.006(7) 0.028(7) 0.019(7)
OW7 0.050(12) 0.066(10) 0.070(10) 0.001(7) -0.002(7) 0.029(9)
OW7' 0.016(15) 0.004(10) 0.049(15) 0.006(8) 0.010(9) -0.002(9)

loop_
_atom_type_symbol
_atom_type_description
_atom_type_scat_dispersion_real
_atom_type_scat_dispersion_imag
_atom_type_scat_source
C C 0.0181 0.0091 'International Tables Vol C Tables 4.2.6.8 and 6.1.1.4'
H H 0.0000 0.0000 'International Tables Vol C Tables 4.2.6.8 and 6.1.1.4'
Cl Cl 0.3639 0.7018 'International Tables Vol C Tables 4.2.6.8 and 6.1.1.4'
N N 0.0311 0.0180 'International Tables Vol C Tables 4.2.6.8 and 6.1.1.4'
O O 0.0492 0.0322 'International Tables Vol C Tables 4.2.6.8 and 6.1.1.4'
Pd Pd 0.1215 3.9337 'International Tables Vol C Tables 4.2.6.8 and 6.1.1.4'
S S 0.3331 0.5567 'International Tables Vol C Tables 4.2.6.8 and 6.1.1.4'

loop_
_geom_angle_atom_site_label_1
_geom_angle_atom_site_label_2
_geom_angle_atom_site_label_3
_geom_angle
_geom_angle_site_symmetry_1
_geom_angle_site_symmetry_3
_geom_angle_publ_flag
N4 Pd1 N2 158.2(4) . . ?
N4 Pd1 N1 88.2(4) . . ?
N2 Pd1 N1 87.3(4) . . ?
N4 Pd1 N3 88.4(4) . . ?
N2 Pd1 N3 88.0(4) . . ?
N1 Pd1 N3 158.5(4) . . ?
O6 S3 O5 120.0(5) . . ?
O6 S3 N11 107.1(5) . . ?
O5 S3 N11 105.5(5) . . ?
O6 S3 C41 108.0(5) . . ?
O5 S3 C41 108.3(5) . . ?
N11 S3 C41 107.4(5) . . ?
N9 Pd2 N8 88.1(4) . . ?
N9 Pd2 N7 159.5(4) . . ?
N8 Pd2 N7 88.2(4) . . ?
N9 Pd2 N10 88.3(4) . . ?
N8 Pd2 N10 157.9(4) . . ?
N7 Pd2 N10 87.7(4) . . ?
O1 S1 O2 118.6(5) . . ?
O1 S1 N5 104.8(5) . . ?
O2 S1 N5 110.1(6) . . ?
O1 S1 C13 108.6(5) . . ?
O2 S1 C13 106.9(5) . . ?
N5 S1 C13 107.4(5) . . ?
O7 S4 O8 120.7(5) . . ?
O7 S4 N12 105.5(5) . . ?
O8 S4 N12 107.3(5) . . ?
O7 S4 C50 106.5(5) . . ?
O8 S4 C50 107.7(6) . . ?
N12 S4 C50 108.6(5) . . ?
O3 S2 O4 118.4(6) . . ?
O3 S2 N6 108.1(6) . . ?
O4 S2 N6 109.2(6) . . ?
O3 S2 C22 106.8(6) . . ?
O4 S2 C22 107.1(6) . . ?
N6 S2 C22 106.6(6) . . ?
C40 N11 S3 116.0(7) . . ?
C3 N2 C2 110.4(9) . . ?
C3 N2 C4 109.2(9) . . ?
C2 N2 C4 110.8(9) . . ?
C3 N2 Pd1 121.7(7) . . ?
C2 N2 Pd1 99.0(7) . . ?
C4 N2 Pd1 105.3(7) . . ?
C38 N7 C39 108.8(9) . . ?
C38 N7 C29 110.3(10) . . ?
C39 N7 C29 110.1(9) . . ?
C38 N7 Pd2 105.9(7) . . ?
C39 N7 Pd2 123.3(7) . . ?
C29 N7 Pd2 97.8(7) . . ?
C49 N12 S4 120.3(8) . . ?
C30 N8 C31 109.5(10) . . ?
C30 N8 C32 110.5(10) . . ?
C31 N8 C32 110.4(9) . . ?
C30 N8 Pd2 105.3(7) . . ?
C31 N8 Pd2 120.9(8) . . ?
C32 N8 Pd2 99.6(8) . . ?
C5 N3 C6 111.5(9) . . ?
C5 N3 C20 111.0(9) . . ?
C6 N3 C20 109.4(9) . . ?
C5 N3 Pd1 98.2(6) . . ?
C6 N3 Pd1 104.3(7) . . ?
C20 N3 Pd1 121.8(7) . . ?
C37 N10 C36 114.1(10) . . ?
C37 N10 C35 108.9(10) . . ?
C36 N10 C35 109.3(9) . . ?
C37 N10 Pd2 99.2(7) . . ?
C36 N10 Pd2 119.2(8) . . ?
C35 N10 Pd2 105.3(7) . . ?
C1 N1 C11 112.1(10) . . ?
C1 N1 C10 110.3(9) . . ?
C11 N1 C10 108.7(9) . . ?
C1 N1 Pd1 106.8(7) . . ?
C11 N1 Pd1 119.6(8) . . ?
C10 N1 Pd1 98.3(7) . . ?
C21 N6 S2 117.9(8) . . ?
C48 N9 C34 110.1(10) . . ?
C48 N9 C33 111.9(10) . . ?
C34 N9 C33 109.1(10) . . ?
C48 N9 Pd2 120.4(8) . . ?
C34 N9 Pd2 98.2(7) . . ?
C33 N9 Pd2 105.8(7) . . ?
C8 N4 C7 111.2(10) . . ?
C8 N4 C9 108.3(9) . . ?
C7 N4 C9 110.0(10) . . ?
C8 N4 Pd1 122.7(8) . . ?
C7 N4 Pd1 98.1(7) . . ?
C9 N4 Pd1 105.9(7) . . ?
C12 N5 S1 120.2(8) . . ?
C46 C44 C43 119.5(11) . . ?
C46 C44 C45 120.7(10) . . ?
C43 C44 C45 119.7(10) . . ?
C19 C13 C14 121.6(11) . . ?
C19 C13 S1 119.5(9) . . ?
C14 C13 S1 118.8(9) . . ?
C56 C50 C51 119.5(12) . . ?
C56 C50 S4 121.1(10) . . ?
C51 C50 S4 119.4(9) . . ?
C21 C20 N3 113.8(9) . . ?
C25 C27 C28 121.3(11) . . ?
C40 C39 N7 112.1(9) . . ?
C13 C14 C15 118.7(12) . . ?
C27 C25 C24 118.4(11) . . ?
C27 C25 C26 121.7(12) . . ?
C24 C25 C26 120.0(11) . . ?
N3 C5 C4 110.0(10) . . ?
C44 C46 C47 120.1(11) . . ?
C20 C21 N6 112.6(10) . . ?
C42 C43 C44 121.4(11) . . ?
N1 C10 C9 110.0(10) . . ?
C55 C53 C52 119.2(12) . . ?
C55 C53 C54 120.9(12) . . ?
C52 C53 C54 119.8(11) . . ?
C53 C55 C56 121.4(12) . . ?
C49 C48 N9 116.4(10) . . ?
C46 C47 C41 120.2(11) . . ?
N1 C11 C12 113.4(10) . . ?
C52 C51 C50 119.5(12) . . ?
C13 C19 C18 118.6(12) . . ?
N4 C9 C10 110.7(10) . . ?
C30 C29 N7 108.9(10) . . ?
C39 C40 N11 109.5(9) . . ?
C42 C41 C47 120.1(11) . . ?
C42 C41 S3 119.7(9) . . ?
C47 C41 S3 119.8(9) . . ?
N5 C12 C11 106.9(10) . . ?
C24 C23 C22 121.5(12) . . ?
C19 C18 C16 122.0(13) . . ?
N10 C35 C34 110.7(10) . . ?
C16 C15 C14 122.5(12) . . ?
C50 C56 C55 120.5(12) . . ?
N12 C49 C48 112.9(11) . . ?
N4 C7 C6 109.8(10) . . ?
N2 C4 C5 110.9(10) . . ?
C51 C52 C53 119.8(12) . . ?
N2 C2 C1 109.2(9) . . ?
N3 C6 C7 112.0(10) . . ?
C23 C22 C28 119.7(11) . . ?
C23 C22 S2 122.4(9) . . ?
C28 C22 S2 117.9(9) . . ?
C15 C16 C18 116.7(13) . . ?
C15 C16 C17 120.3(13) . . ?
C18 C16 C17 122.9(12) . . ?
C23 C24 C25 119.5(11) . . ?
C43 C42 C41 118.5(11) . . ?
N1 C1 C2 109.1(9) . . ?
N8 C30 C29 112.2(10) . . ?
C22 C28 C27 119.6(11) . . ?
N7 C38 C37 111.1(10) . . ?
N10 C37 C38 109.4(10) . . ?
N9 C34 C35 110.7(10) . . ?
N9 C33 C32 111.2(11) . . ?
N8 C32 C33 108.7(11) . . ?

loop_
_geom_bond_atom_site_label_1
_geom_bond_atom_site_label_2
_geom_bond_distance
_geom_bond_site_symmetry_2
_geom_bond_publ_flag
Pd1 N4 2.041(10) . ?
Pd1 N2 2.040(9) . ?
Pd1 N1 2.047(10) . ?
Pd1 N3 2.062(9) . ?
S3 O6 1.418(8) . ?
S3 O5 1.435(8) . ?
S3 N11 1.625(11) . ?
S3 C41 1.773(11) . ?
Pd2 N9 2.037(9) . ?
Pd2 N8 2.037(10) . ?
Pd2 N7 2.045(10) . ?
Pd2 N10 2.060(9) . ?
S1 O1 1.430(9) . ?
S1 O2 1.437(9) . ?
S1 N5 1.606(11) . ?
S1 C13 1.774(11) . ?
S4 O7 1.437(8) . ?
S4 O8 1.437(9) . ?
S4 N12 1.646(11) . ?
S4 C50 1.758(12) . ?
S2 O3 1.432(10) . ?
S2 O4 1.446(10) . ?
S2 N6 1.606(12) . ?
S2 C22 1.779(12) . ?
N11 C40 1.502(15) . ?
N2 C3 1.485(15) . ?
N2 C2 1.491(15) . ?
N2 C4 1.515(14) . ?
N7 C38 1.505(15) . ?
N7 C39 1.515(15) . ?
N7 C29 1.525(15) . ?
N12 C49 1.454(15) . ?
N8 C30 1.495(16) . ?
N8 C31 1.502(15) . ?
N8 C32 1.515(15) . ?
N3 C5 1.486(14) . ?
N3 C6 1.499(15) . ?
N3 C20 1.510(14) . ?
N10 C37 1.489(16) . ?
N10 C36 1.484(16) . ?
N10 C35 1.524(15) . ?
N1 C1 1.503(15) . ?
N1 C11 1.497(15) . ?
N1 C10 1.503(16) . ?
N6 C21 1.520(16) . ?
N9 C48 1.497(16) . ?
N9 C34 1.507(15) . ?
N9 C33 1.519(16) . ?
N4 C8 1.464(15) . ?
N4 C7 1.501(15) . ?
N4 C9 1.510(15) . ?
N5 C12 1.479(15) . ?
C44 C46 1.373(16) . ?
C44 C43 1.378(16) . ?
C44 C45 1.514(16) . ?
C13 C19 1.362(16) . ?
C13 C14 1.380(16) . ?
C50 C56 1.367(16) . ?
C50 C51 1.417(17) . ?
C20 C21 1.499(15) . ?
C27 C25 1.367(17) . ?
C27 C28 1.386(17) . ?
C39 C40 1.508(16) . ?
C14 C15 1.382(17) . ?
C25 C24 1.429(18) . ?
C25 C26 1.528(16) . ?
C5 C4 1.516(17) . ?
C46 C47 1.374(16) . ?
C43 C42 1.379(16) . ?
C10 C9 1.531(17) . ?
C53 C55 1.359(17) . ?
C53 C52 1.415(17) . ?
C53 C54 1.505(17) . ?
C55 C56 1.382(17) . ?
C48 C49 1.488(17) . ?
C47 C41 1.389(16) . ?
C11 C12 1.522(18) . ?
C51 C52 1.380(17) . ?
C19 C18 1.387(18) . ?
C29 C30 1.505(17) . ?
C41 C42 1.387(16) . ?
C23 C24 1.363(17) . ?
C23 C22 1.369(17) . ?
C18 C16 1.403(18) . ?
C35 C34 1.526(18) . ?
C15 C16 1.374(18) . ?
C7 C6 1.507(16) . ?
C2 C1 1.545(16) . ?
C22 C28 1.385(17) . ?
C16 C17 1.515(18) . ?
C38 C37 1.532(17) . ?
C33 C32 1.520(18) . ?
OW7 OW7' 1.12(2) . ?
